data_7025822
loop_
_publ_author_name
'Ara, Irene'
'Forni\'es, Juan'
'Mart\'in, Antonio'
'Mart\'in, L Francisco'
'Menj\'on, Babil'
'Miedes, Helvia'

_publ_section_title
;
 Synthesis and characterization of neutral and anionic carbonyl
 derivatives of palladium(II).
;
_journal_issue 31
_journal_name_full 'Dalton transactions (Cambridge, England : 2003)'
_journal_page_first 7301
_journal_page_last 7309
_journal_paper_doi 10.1039/c0dt00014k
_journal_volume 39
_journal_year 2010
_chemical_formula_sum 'C14 H6 Cl10 O5 Pt'
_chemical_formula_weight 803.78
_chemical_name_systematic
;
?
;
_space_group_IT_number 15
_symmetry_cell_setting monoclinic
_symmetry_space_group_name_Hall '-C 2yc'
_symmetry_space_group_name_H-M 'C 1 2/c 1'
_atom_sites_solution_primary direct
_atom_sites_solution_secondary difmap
_audit_creation_method SHELXL-97
_cell_angle_alpha 90.00
_cell_angle_beta 122.900(10)
_cell_angle_gamma 90.00
_cell_formula_units_Z 4
_cell_length_a 20.206(2)
_cell_length_b 12.5190(15)
_cell_length_c 11.8245(13)
_cell_measurement_reflns_used 25
_cell_measurement_temperature 293(2)
_cell_measurement_theta_max 21.7
_cell_measurement_theta_min 10.2
_cell_volume 2511.4(6)
_computing_structure_refinement 'SHELXL-97 (Sheldrick, 1997)'
_computing_structure_solution 'SHELXS-97 (Sheldrick, 1990)'
_diffrn_ambient_temperature 293(2)
_diffrn_measured_fraction_theta_full 0.835
_diffrn_measured_fraction_theta_max 0.835
_diffrn_measurement_device_type 'enraf nonius CAD4'
_diffrn_measurement_method 'w scans'
_diffrn_radiation_monochromator graphite
_diffrn_radiation_source 'fine-focus sealed tube'
_diffrn_radiation_type MoK\a
_diffrn_radiation_wavelength 0.71073
_diffrn_reflns_av_R_equivalents 0.0000
_diffrn_reflns_av_sigmaI/netI 0.0238
_diffrn_reflns_limit_h_max -3
_diffrn_reflns_limit_h_min -24
_diffrn_reflns_limit_k_max 14
_diffrn_reflns_limit_k_min 0
_diffrn_reflns_limit_l_max 14
_diffrn_reflns_limit_l_min -10
_diffrn_reflns_number 1844
_diffrn_reflns_theta_full 24.99
_diffrn_reflns_theta_max 24.99
_diffrn_reflns_theta_min 3.44
_diffrn_standards_decay_% 0
_diffrn_standards_interval_count 200
_diffrn_standards_number 3
_exptl_absorpt_coefficient_mu 6.675
_exptl_absorpt_correction_T_max 0.2394
_exptl_absorpt_correction_T_min 0.1351
_exptl_absorpt_correction_type psi-scan
_exptl_crystal_colour colourless
_exptl_crystal_density_diffrn 2.126
_exptl_crystal_density_method 'not measured'
_exptl_crystal_description block
_exptl_crystal_F_000 1512
_exptl_crystal_size_max 0.50
_exptl_crystal_size_mid 0.30
_exptl_crystal_size_min 0.30
_refine_diff_density_max 0.972
_refine_diff_density_min -0.851
_refine_diff_density_rms 0.138
_refine_ls_extinction_method none
_refine_ls_goodness_of_fit_ref 1.092
_refine_ls_matrix_type full
_refine_ls_number_parameters 141
_refine_ls_number_reflns 1844
_refine_ls_number_restraints 6
_refine_ls_restrained_S_all 1.104
_refine_ls_R_factor_all 0.0370
_refine_ls_R_factor_gt 0.0348
_refine_ls_shift/su_max 0.000
_refine_ls_shift/su_mean 0.000
_refine_ls_structure_factor_coef Fsqd
_refine_ls_weighting_details 'calc w=1/[\s^2^(Fo^2^)+(0.0545P)^2^+15.0558P] where P=(Fo^2^+2Fc^2^)/3'
_refine_ls_weighting_scheme calc
_refine_ls_wR_factor_gt 0.0913
_refine_ls_wR_factor_ref 0.0929
_reflns_number_gt 1748
_reflns_number_total 1844
_reflns_threshold_expression >2sigma(I)
_cod_data_source_file c0dt00014k.txt
_cod_data_source_block cis-[Pt(C6Cl5)2(CO)2]
_cod_original_cell_volume 2511.4(5)
_cod_original_sg_symbol_H-M C2/c
_cod_database_code 7025822

loop_
_symmetry_equiv_pos_as_xyz
'x, y, z'
'-x, y, -z+1/2'
'x+1/2, y+1/2, z'
'-x+1/2, y+1/2, -z+1/2'
'-x, -y, -z'
'x, -y, z-1/2'
'-x+1/2, -y+1/2, -z'
'x+1/2, -y+1/2, z-1/2'

loop_
_atom_site_label
_atom_site_type_symbol
_atom_site_fract_x
_atom_site_fract_y
_atom_site_fract_z
_atom_site_U_iso_or_equiv
_atom_site_adp_type
_atom_site_occupancy
_atom_site_symmetry_multiplicity
_atom_site_calc_flag
_atom_site_refinement_flags
Pt Pt 0.0000 0.06374(3) 0.7500 0.03499(17) Uani 1 2 d S
Cl1 Cl 0.08405(13) 0.2405(2) 1.0092(2) 0.0581(5) Uani 1 1 d .
Cl2 Cl 0.19826(14) 0.4220(2) 1.0475(3) 0.0674(6) Uani 1 1 d .
Cl3 Cl 0.25310(15) 0.4461(2) 0.8480(3) 0.0737(7) Uani 1 1 d .
Cl4 Cl 0.19919(15) 0.2796(2) 0.6178(3) 0.0752(7) Uani 1 1 d .
Cl5 Cl 0.08193(12) 0.10005(18) 0.5744(2) 0.0526(5) Uani 1 1 d .
O1 O 0.1315(4) -0.0972(6) 0.8224(9) 0.0725(19) Uani 1 1 d .
C1 C 0.0826(4) 0.1810(6) 0.7887(8) 0.0383(14) Uani 1 1 d .
C2 C 0.1120(4) 0.2528(6) 0.8944(8) 0.0424(16) Uani 1 1 d .
C3 C 0.1650(4) 0.3343(6) 0.9160(8) 0.0467(17) Uani 1 1 d .
C4 C 0.1900(4) 0.3445(7) 0.8263(9) 0.0507(19) Uani 1 1 d .
C5 C 0.1646(4) 0.2727(7) 0.7239(8) 0.0465(17) Uani 1 1 d .
C6 C 0.1111(4) 0.1914(6) 0.7038(7) 0.0405(15) Uani 1 1 d .
C7 C 0.0831(5) -0.0401(7) 0.7943(9) 0.0466(17) Uani 1 1 d .
O2 O 0.0147(4) 0.4988(7) 0.6569(9) 0.086(2) Uani 1 1 d .
O3 O 0.0181(11) 0.7094(11) 0.736(2) 0.086(5) Uani 0.50 1 d PU

loop_
_atom_site_aniso_label
_atom_site_aniso_U_11
_atom_site_aniso_U_22
_atom_site_aniso_U_33
_atom_site_aniso_U_23
_atom_site_aniso_U_13
_atom_site_aniso_U_12
Pt 0.0393(2) 0.0311(2) 0.0457(3) 0.000 0.03035(18) 0.000
Cl1 0.0639(11) 0.0713(14) 0.0496(11) -0.0119(10) 0.0376(10) -0.0097(10)
Cl2 0.0636(12) 0.0584(14) 0.0637(15) -0.0206(11) 0.0238(11) -0.0128(9)
Cl3 0.0654(13) 0.0647(16) 0.0816(17) 0.0044(12) 0.0338(12) -0.0279(11)
Cl4 0.0767(14) 0.0940(19) 0.0810(17) 0.0018(14) 0.0598(14) -0.0226(13)
Cl5 0.0621(11) 0.0566(12) 0.0590(12) -0.0110(9) 0.0459(10) -0.0076(9)
O1 0.075(4) 0.058(4) 0.111(6) 0.014(4) 0.068(4) 0.025(3)
C1 0.034(3) 0.039(4) 0.045(4) 0.003(3) 0.024(3) -0.002(3)
C2 0.040(3) 0.042(4) 0.048(4) 0.000(3) 0.026(3) 0.001(3)
C3 0.045(4) 0.038(4) 0.048(4) -0.003(3) 0.019(3) -0.002(3)
C4 0.040(3) 0.045(5) 0.061(5) 0.013(4) 0.023(3) -0.008(3)
C5 0.042(4) 0.050(4) 0.053(5) 0.007(4) 0.030(3) -0.003(3)
C6 0.040(3) 0.047(4) 0.042(4) 0.000(3) 0.027(3) 0.001(3)
C7 0.047(4) 0.044(4) 0.059(5) -0.001(4) 0.036(4) -0.001(3)
O2 0.064(4) 0.086(6) 0.090(6) -0.022(5) 0.029(4) 0.017(4)
O3 0.130(11) 0.022(6) 0.135(12) -0.019(6) 0.091(9) -0.022(6)

loop_
_atom_type_symbol
_atom_type_description
_atom_type_scat_dispersion_real
_atom_type_scat_dispersion_imag
_atom_type_scat_source
C C 0.0033 0.0016 'International Tables Vol C Tables 4.2.6.8 and 6.1.1.4'
O O 0.0106 0.0060 'International Tables Vol C Tables 4.2.6.8 and 6.1.1.4'
Cl Cl 0.1484 0.1585 'International Tables Vol C Tables 4.2.6.8 and 6.1.1.4'
Pt Pt -1.7033 8.3905 'International Tables Vol C Tables 4.2.6.8 and 6.1.1.4'
H H 0.0000 0.0000 'International Tables Vol C Tables 4.2.6.8 and 6.1.1.4'

loop_
_geom_angle_atom_site_label_1
_geom_angle_atom_site_label_2
_geom_angle_atom_site_label_3
_geom_angle
_geom_angle_site_symmetry_1
_geom_angle_site_symmetry_3
C7 Pt C7 96.7(5) 2_556 .
C7 Pt C1 176.3(3) 2_556 .
C7 Pt C1 86.6(3) . .
C7 Pt C1 86.6(3) 2_556 2_556
C7 Pt C1 176.3(3) . 2_556
C1 Pt C1 90.1(4) . 2_556
C2 C1 C6 116.2(6) . .
C2 C1 Pt 123.9(5) . .
C6 C1 Pt 119.9(6) . .
C1 C2 C3 123.3(7) . .
C1 C2 Cl1 119.0(5) . .
C3 C2 Cl1 117.7(6) . .
C2 C3 C4 118.8(7) . .
C2 C3 Cl2 121.1(6) . .
C4 C3 Cl2 120.1(6) . .
C5 C4 C3 119.6(7) . .
C5 C4 Cl3 120.7(6) . .
C3 C4 Cl3 119.7(7) . .
C4 C5 C6 120.6(7) . .
C4 C5 Cl4 120.2(6) . .
C6 C5 Cl4 119.1(6) . .
C5 C6 C1 121.4(7) . .
C5 C6 Cl5 119.1(5) . .
C1 C6 Cl5 119.5(6) . .
O1 C7 Pt 178.1(9) . .

loop_
_geom_bond_atom_site_label_1
_geom_bond_atom_site_label_2
_geom_bond_distance
_geom_bond_site_symmetry_2
Pt C7 1.956(8) 2_556
Pt C7 1.956(8) .
Pt C1 2.078(7) .
Pt C1 2.078(7) 2_556
Cl1 C2 1.737(7) .
Cl2 C3 1.715(8) .
Cl3 C4 1.719(7) .
Cl4 C5 1.738(8) .
Cl5 C6 1.737(8) .
O1 C7 1.108(10) .
C1 C2 1.385(11) .
C1 C6 1.409(9) .
C2 C3 1.398(10) .
C3 C4 1.407(12) .
C4 C5 1.364(12) .
C5 C6 1.409(11) .
